data_4125832
loop_
_publ_author_name
'Murphy, Michael J.'
'Zenere, Katrina A.'
'Ragon, Florence'
'Southon, Peter D.'
'Kepert, Cameron J.'
'Neville, Suzanne M.'

_publ_section_title
;
 Guest Programmable Multistep Spin Crossover in a Porous 2-D Hofmann-Type
 Material.
;
_journal_issue 3
_journal_name_full 'Journal of the American Chemical Society'
_journal_page_first 1330
_journal_page_last 1335
_journal_paper_doi 10.1021/jacs.6b12465
_journal_volume 139
_journal_year 2017
_chemical_formula_moiety 'C22 H16 Fe N12 Pd, 3O'
_chemical_formula_sum 'C22 H16 Fe N12 O3 Pd'
_chemical_formula_weight 658.72
_chemical_name_common 1.3(H2O)
_chemical_name_systematic
; 
 ? 
;
_space_group_IT_number 15
_space_group_name_Hall '-C 2yc'
_symmetry_cell_setting monoclinic
_symmetry_space_group_name_Hall '-C 2yc'
_symmetry_space_group_name_H-M 'C 1 2/c 1'
_atom_sites_solution_hydrogens geom
_atom_sites_solution_primary direct
_atom_sites_solution_secondary difmap
_audit_creation_date '9 November 2005'
_audit_creation_method SHELXL-97
_cell_angle_alpha 90.00
_cell_angle_beta 109.9900(10)
_cell_angle_gamma 90.00
_cell_formula_units_Z 8
_cell_length_a 26.4752(2)
_cell_length_b 7.4361(3)
_cell_length_c 29.3821(3)
_cell_measurement_reflns_used 41334
_cell_measurement_temperature 200(2)
_cell_measurement_theta_max 76.0190
_cell_measurement_theta_min 3.8760
_cell_volume 5436.0(2)
_computing_cell_refinement
;
CrysAlisPro, Agilent Technologies,
Version 1.171.36.28 (release 01-02-2013 CrysAlis171 .NET)
(compiled Feb  1 2013,16:14:44)
;
_computing_data_collection
;
CrysAlisPro, Agilent Technologies,
Version 1.171.36.28 (release 01-02-2013 CrysAlis171 .NET)
(compiled Feb  1 2013,16:14:44)
;
_computing_data_reduction
;
CrysAlisPro, Agilent Technologies,
Version 1.171.36.28 (release 01-02-2013 CrysAlis171 .NET)
(compiled Feb  1 2013,16:14:44)
;
_computing_molecular_graphics 'POV-RAY, WebLab Viewer'
_computing_structure_refinement 'SHELXL-97 (Sheldrick, 1997)'
_computing_structure_solution 'SHELXS-97 (Sheldrick, 1990)'
_diffrn_ambient_temperature 200(2)
_diffrn_detector_area_resol_mean 10.5861
_diffrn_measured_fraction_theta_full 0.995
_diffrn_measured_fraction_theta_max 0.997
_diffrn_measurement_device_type 'SuperNova, Dual, Cu at zero, Atlas'
_diffrn_measurement_method '\w scans'
_diffrn_radiation_monochromator mirror
_diffrn_radiation_source 'SuperNova (Cu) X-ray Source'
_diffrn_radiation_type CuK\a
_diffrn_radiation_wavelength 1.54184
_diffrn_reflns_av_R_equivalents 0.0538
_diffrn_reflns_av_sigmaI/netI 0.0172
_diffrn_reflns_limit_h_max 33
_diffrn_reflns_limit_h_min -33
_diffrn_reflns_limit_k_max 9
_diffrn_reflns_limit_k_min -9
_diffrn_reflns_limit_l_max 36
_diffrn_reflns_limit_l_min -36
_diffrn_reflns_number 98333
_diffrn_reflns_theta_full 27.50
_diffrn_reflns_theta_max 76.30
_diffrn_reflns_theta_min 5.54
_diffrn_standards_decay_% 0
_diffrn_standards_interval_count 0
_diffrn_standards_interval_time 0
_diffrn_standards_number 0
_exptl_absorpt_coefficient_mu 10.034
_exptl_absorpt_correction_T_max 1.00000
_exptl_absorpt_correction_T_min 0.25025
_exptl_absorpt_correction_type multi-scan
_exptl_absorpt_process_details
;
CrysAlisPro, Agilent Technologies,
Version 1.171.36.28 (release 01-02-2013 CrysAlis171 .NET)
(compiled Feb  1 2013,16:14:44)
Empirical absorption correction using spherical harmonics,
 implemented in SCALE3 ABSPACK scaling algorithm.
;
_exptl_crystal_colour yellow
_exptl_crystal_density_diffrn 1.610
_exptl_crystal_density_method 'not measured'
_exptl_crystal_description plate
_exptl_crystal_F_000 2624
_exptl_crystal_size_max 0.19
_exptl_crystal_size_mid 0.14
_exptl_crystal_size_min 0.08
_refine_diff_density_max 2.234
_refine_diff_density_min -1.162
_refine_diff_density_rms 0.143
_refine_ls_extinction_method none
_refine_ls_goodness_of_fit_ref 1.085
_refine_ls_hydrogen_treatment mixed
_refine_ls_matrix_type full
_refine_ls_number_parameters 343
_refine_ls_number_reflns 5700
_refine_ls_number_restraints 0
_refine_ls_restrained_S_all 1.085
_refine_ls_R_factor_all 0.0561
_refine_ls_R_factor_gt 0.0491
_refine_ls_shift/su_max 0.000
_refine_ls_shift/su_mean 0.000
_refine_ls_structure_factor_coef Fsqd
_refine_ls_weighting_details 'calc w=1/[\s^2^(Fo^2^)+(0.0760P)^2^+46.6453P] where P=(Fo^2^+2Fc^2^)/3'
_refine_ls_weighting_scheme calc
_refine_ls_wR_factor_gt 0.1435
_refine_ls_wR_factor_ref 0.1495
_reflns_number_gt 4805
_reflns_number_total 5700
_reflns_threshold_expression >2sigma(I)
_cod_data_source_file ja6b12465_si_004.cif
_cod_data_source_block global
_cod_original_sg_symbol_H-M 'C 2/c'
_cod_database_code 4125832

loop_
_symmetry_equiv_pos_as_xyz
'x, y, z'
'-x, y, -z+1/2'
'x+1/2, y+1/2, z'
'-x+1/2, y+1/2, -z+1/2'
'-x, -y, -z'
'x, -y, z-1/2'
'-x+1/2, -y+1/2, -z'
'x+1/2, -y+1/2, z-1/2'

loop_
_atom_site_label
_atom_site_type_symbol
_atom_site_fract_x
_atom_site_fract_y
_atom_site_fract_z
_atom_site_U_iso_or_equiv
_atom_site_adp_type
_atom_site_occupancy
_atom_site_symmetry_multiplicity
_atom_site_calc_flag
_atom_site_refinement_flags
Pd1 Pd 0.523161(11) 0.00319(3) 0.131429(10) 0.01305(12) Uani 1 1 d .
Fe1 Fe 0.5000 0.5000 0.0000 0.0126(2) Uani 1 2 d S
Fe2 Fe 0.5000 0.50357(9) 0.2500 0.0133(2) Uani 1 2 d S
N1 N 0.52338(14) 0.2972(5) 0.05535(12) 0.0209(7) Uani 1 1 d .
N2 N 0.51321(14) 0.3016(5) 0.20308(13) 0.0204(7) Uani 1 1 d .
N3 N 0.51166(15) -0.2932(5) 0.20288(13) 0.0226(7) Uani 1 1 d .
N4 N 0.52019(14) -0.2984(5) 0.05628(12) 0.0203(7) Uani 1 1 d .
C1 C 0.52522(16) 0.1907(5) 0.08361(15) 0.0187(8) Uani 1 1 d .
C2 C 0.51893(16) 0.1945(5) 0.17767(15) 0.0178(8) Uani 1 1 d .
C3 C 0.51704(17) -0.1853(6) 0.17759(15) 0.0199(8) Uani 1 1 d .
C4 C 0.52340(16) -0.1891(5) 0.08417(14) 0.0168(8) Uani 1 1 d .
N5 N 0.58245(15) 0.5145(4) -0.00031(14) 0.0206(7) Uani 1 1 d .
N6 N 0.60081(15) 0.5608(6) -0.03767(14) 0.0298(8) Uani 1 1 d .
N7 N 0.66929(15) 0.5440(6) 0.02995(15) 0.0276(8) Uani 1 1 d .
N8 N 0.72307(15) 0.5559(6) 0.05926(15) 0.0307(8) Uani 1 1 d .
C5 C 0.65246(19) 0.5770(7) -0.01805(18) 0.0321(10) Uani 1 1 d .
H21 H 0.6752 0.6076 -0.0350 0.038 Uiso 1 1 calc R
C6 C 0.62362(19) 0.5044(5) 0.03939(19) 0.0261(10) Uani 1 1 d .
H22 H 0.6221 0.4747 0.0697 0.031 Uiso 1 1 calc R
C7 C 0.7355(2) 0.4980(5) 0.1025(2) 0.0299(11) Uani 1 1 d .
H23 H 0.7091 0.4496 0.1132 0.036 Uiso 1 1 calc R
C8 C 0.7910(2) 0.5073(6) 0.1355(2) 0.0301(11) Uani 1 1 d .
C9 C 0.83139(19) 0.5812(6) 0.12063(19) 0.0319(10) Uani 1 1 d .
H25 H 0.8229 0.6296 0.0897 0.038 Uiso 1 1 calc R
C10 C 0.88419(19) 0.5823(7) 0.1520(2) 0.0372(11) Uani 1 1 d .
H26 H 0.9111 0.6307 0.1421 0.045 Uiso 1 1 calc R
C11 C 0.8970(2) 0.5117(6) 0.1981(2) 0.0366(13) Uani 1 1 d .
H27 H 0.9325 0.5112 0.2189 0.044 Uiso 1 1 calc R
C12 C 0.8571(2) 0.4415(8) 0.2136(2) 0.0406(12) Uani 1 1 d .
H28 H 0.8658 0.3970 0.2449 0.049 Uiso 1 1 calc R
C13 C 0.8044(2) 0.4376(8) 0.1824(2) 0.0384(11) Uani 1 1 d .
H29 H 0.7777 0.3886 0.1926 0.046 Uiso 1 1 calc R
N9 N 0.58685(16) 0.5051(4) 0.29010(15) 0.0224(8) Uani 1 1 d .
N10 N 0.62345(17) 0.4709(6) 0.26714(16) 0.0342(9) Uani 1 1 d .
N11 N 0.66707(16) 0.5097(5) 0.34401(15) 0.0260(9) Uani 1 1 d .
N12 N 0.70639(16) 0.5337(6) 0.38951(15) 0.0278(8) Uani 1 1 d .
C14 C 0.6710(2) 0.4741(8) 0.2999(2) 0.0358(12) Uani 1 1 d .
H31 H 0.7029 0.4548 0.2941 0.043 Uiso 1 1 calc R
C15 C 0.61390(18) 0.5277(6) 0.33589(17) 0.0246(9) Uani 1 1 d .
H32 H 0.5989 0.5525 0.3595 0.030 Uiso 1 1 calc R
C16 C 0.7543(2) 0.4921(6) 0.39297(19) 0.0280(10) Uani 1 1 d .
H33 H 0.7609 0.4440 0.3663 0.034 Uiso 1 1 calc R
C17 C 0.79872(19) 0.5193(6) 0.43820(18) 0.0258(10) Uani 1 1 d .
C18 C 0.8508(2) 0.4713(7) 0.4414(2) 0.0318(10) Uani 1 1 d .
H35 H 0.8568 0.4216 0.4147 0.038 Uiso 1 1 calc R
C19 C 0.8936(2) 0.4968(6) 0.4840(2) 0.0327(12) Uani 1 1 d .
H36 H 0.9280 0.4618 0.4861 0.039 Uiso 1 1 calc R
C20 C 0.88484(18) 0.5747(7) 0.52337(19) 0.0340(11) Uani 1 1 d .
H37 H 0.9135 0.5934 0.5520 0.041 Uiso 1 1 calc R
C21 C 0.83321(18) 0.6249(6) 0.52016(18) 0.0317(10) Uani 1 1 d .
H38 H 0.8274 0.6775 0.5467 0.038 Uiso 1 1 calc R
C22 C 0.79051(17) 0.5972(6) 0.47790(17) 0.0290(10) Uani 1 1 d .
H39 H 0.7560 0.6311 0.4761 0.035 Uiso 1 1 calc R
OW1 O 0.6215(3) 0.4892(8) 0.1712(3) 0.096(2) Uiso 1 1 d .
OW3 O 0.7933(2) 0.2668(9) 0.2999(2) 0.0837(16) Uiso 1 1 d .
OW2B O 0.7110(3) 0.1524(10) 0.2107(3) 0.0712(18) Uiso 0.773(7) 1 d P
OW2A O 0.6526(9) 0.266(3) 0.1433(9) 0.0712(18) Uiso 0.227(7) 1 d P

loop_
_atom_site_aniso_label
_atom_site_aniso_U_11
_atom_site_aniso_U_22
_atom_site_aniso_U_33
_atom_site_aniso_U_23
_atom_site_aniso_U_13
_atom_site_aniso_U_12
Pd1 0.02283(19) 0.00914(17) 0.00863(18) -0.00029(8) 0.00723(13) -0.00078(9)
Fe1 0.0203(4) 0.0095(4) 0.0090(4) -0.0003(3) 0.0062(3) -0.0005(3)
Fe2 0.0223(5) 0.0093(4) 0.0093(4) 0.000 0.0066(3) 0.000
N1 0.0299(18) 0.0181(17) 0.0160(18) 0.0034(14) 0.0096(14) 0.0016(14)
N2 0.0275(17) 0.0171(16) 0.0182(18) -0.0043(14) 0.0101(14) -0.0019(14)
N3 0.0362(19) 0.0176(17) 0.0176(18) 0.0025(14) 0.0138(15) -0.0020(14)
N4 0.0275(17) 0.0178(16) 0.0170(18) -0.0045(14) 0.0095(14) -0.0010(14)
C1 0.0254(19) 0.0143(18) 0.017(2) 0.0014(15) 0.0079(16) 0.0011(15)
C2 0.0246(19) 0.0159(18) 0.0141(19) 0.0000(15) 0.0082(15) -0.0017(15)
C3 0.029(2) 0.0159(18) 0.016(2) -0.0006(15) 0.0101(16) -0.0009(16)
C4 0.0233(18) 0.0140(18) 0.015(2) -0.0001(15) 0.0083(15) -0.0001(14)
N5 0.0247(17) 0.0222(18) 0.0162(18) -0.0018(12) 0.0087(15) -0.0021(13)
N6 0.0296(19) 0.041(2) 0.023(2) 0.0050(17) 0.0147(16) 0.0035(17)
N7 0.0206(17) 0.0306(18) 0.033(2) 0.0029(17) 0.0108(16) -0.0003(15)
N8 0.0220(18) 0.037(2) 0.032(2) -0.0016(18) 0.0077(16) 0.0005(17)
C5 0.030(2) 0.038(3) 0.033(3) 0.009(2) 0.018(2) 0.004(2)
C6 0.022(2) 0.030(3) 0.027(3) -0.0024(16) 0.0101(19) -0.0017(15)
C7 0.025(2) 0.029(3) 0.036(3) 0.0000(18) 0.011(2) -0.0024(16)
C8 0.025(2) 0.026(2) 0.036(3) -0.0036(17) 0.008(2) 0.0002(16)
C9 0.029(2) 0.029(2) 0.036(3) 0.000(2) 0.009(2) -0.0021(18)
C10 0.029(2) 0.035(3) 0.049(3) -0.007(2) 0.014(2) -0.0067(19)
C11 0.027(2) 0.034(3) 0.041(3) -0.011(2) 0.001(2) 0.0009(18)
C12 0.039(3) 0.048(3) 0.032(3) 0.001(2) 0.008(2) 0.004(2)
C13 0.032(2) 0.043(3) 0.040(3) 0.004(2) 0.011(2) -0.002(2)
N9 0.0247(18) 0.0236(19) 0.019(2) -0.0006(12) 0.0080(15) 0.0001(12)
N10 0.027(2) 0.051(2) 0.026(2) -0.0050(19) 0.0112(17) -0.0031(18)
N11 0.0228(18) 0.030(2) 0.024(2) -0.0019(14) 0.0056(16) -0.0011(13)
N12 0.0231(18) 0.0353(19) 0.022(2) -0.0020(16) 0.0039(15) -0.0010(16)
C14 0.025(2) 0.054(3) 0.030(3) -0.004(2) 0.011(2) -0.002(2)
C15 0.024(2) 0.028(2) 0.021(2) 0.0012(17) 0.0058(17) 0.0041(17)
C16 0.028(2) 0.029(3) 0.027(3) -0.0025(16) 0.009(2) 0.0002(16)
C17 0.023(2) 0.027(2) 0.026(2) 0.0047(17) 0.0068(18) 0.0002(16)
C18 0.028(2) 0.034(2) 0.035(3) 0.001(2) 0.012(2) 0.0040(19)
C19 0.021(2) 0.039(3) 0.038(3) 0.0059(19) 0.010(2) 0.0037(17)
C20 0.024(2) 0.034(3) 0.036(3) 0.004(2) 0.0006(19) -0.0043(19)
C21 0.031(2) 0.032(2) 0.030(3) -0.0011(19) 0.0069(19) 0.0008(19)
C22 0.022(2) 0.030(2) 0.033(3) -0.0014(19) 0.0084(18) 0.0029(17)

loop_
_atom_type_symbol
_atom_type_description
_atom_type_scat_dispersion_real
_atom_type_scat_dispersion_imag
_atom_type_scat_source
C C 0.0181 0.0091 'International Tables Vol C Tables 4.2.6.8 and 6.1.1.4'
H H 0.0000 0.0000 'International Tables Vol C Tables 4.2.6.8 and 6.1.1.4'
N N 0.0311 0.0180 'International Tables Vol C Tables 4.2.6.8 and 6.1.1.4'
O O 0.0492 0.0322 'International Tables Vol C Tables 4.2.6.8 and 6.1.1.4'
Fe Fe -1.1336 3.1974 'International Tables Vol C Tables 4.2.6.8 and 6.1.1.4'
Pd Pd 0.1215 3.9337 'International Tables Vol C Tables 4.2.6.8 and 6.1.1.4'

loop_
_geom_angle_atom_site_label_1
_geom_angle_atom_site_label_2
_geom_angle_atom_site_label_3
_geom_angle
_geom_angle_site_symmetry_1
_geom_angle_site_symmetry_3
C1 Pd1 C4 90.20(18) . .
C1 Pd1 C3 177.07(16) . .
C4 Pd1 C3 89.43(17) . .
C1 Pd1 C2 90.14(17) . .
C4 Pd1 C2 177.14(15) . .
C3 Pd1 C2 90.09(18) . .
N1 Fe1 N1 180.0(2) 5_665 .
N1 Fe1 N4 88.60(15) 5_665 5_655
N1 Fe1 N4 91.40(15) . 5_655
N1 Fe1 N4 91.40(15) 5_665 1_565
N1 Fe1 N4 88.60(15) . 1_565
N4 Fe1 N4 180.00(14) 5_655 1_565
N1 Fe1 N5 89.54(13) 5_665 .
N1 Fe1 N5 90.46(13) . .
N4 Fe1 N5 90.98(13) 5_655 .
N4 Fe1 N5 89.02(13) 1_565 .
N1 Fe1 N5 90.46(13) 5_665 5_665
N1 Fe1 N5 89.54(13) . 5_665
N4 Fe1 N5 89.02(13) 5_655 5_665
N4 Fe1 N5 90.98(13) 1_565 5_665
N5 Fe1 N5 180.0(2) . 5_665
N3 Fe2 N3 90.3(2) 1_565 2_665
N3 Fe2 N2 89.28(15) 1_565 .
N3 Fe2 N2 178.93(12) 2_665 .
N3 Fe2 N2 178.93(12) 1_565 2_655
N3 Fe2 N2 89.28(15) 2_665 2_655
N2 Fe2 N2 91.20(19) . 2_655
N3 Fe2 N9 90.32(14) 1_565 2_655
N3 Fe2 N9 89.28(14) 2_665 2_655
N2 Fe2 N9 91.69(13) . 2_655
N2 Fe2 N9 88.71(13) 2_655 2_655
N3 Fe2 N9 89.28(14) 1_565 .
N3 Fe2 N9 90.32(14) 2_665 .
N2 Fe2 N9 88.71(13) . .
N2 Fe2 N9 91.69(13) 2_655 .
N9 Fe2 N9 179.42(17) 2_655 .
C1 N1 Fe1 166.3(3) . .
C2 N2 Fe2 178.4(4) . .
C3 N3 Fe2 179.0(4) . 1_545
C4 N4 Fe1 170.6(3) . 1_545
N1 C1 Pd1 176.2(4) . .
N2 C2 Pd1 175.8(4) . .
N3 C3 Pd1 177.5(4) . .
N4 C4 Pd1 175.8(3) . .
C6 N5 N6 108.2(4) . .
C6 N5 Fe1 121.7(3) . .
N6 N5 Fe1 129.4(3) . .
C5 N6 N5 105.9(4) . .
C5 N7 C6 104.7(4) . .
C5 N7 N8 122.5(4) . .
C6 N7 N8 132.8(4) . .
C7 N8 N7 117.2(4) . .
N6 C5 N7 111.7(4) . .
N5 C6 N7 109.6(4) . .
N8 C7 C8 120.3(5) . .
C9 C8 C13 119.4(5) . .
C9 C8 C7 121.0(5) . .
C13 C8 C7 119.5(5) . .
C10 C9 C8 119.9(5) . .
C11 C10 C9 120.2(5) . .
C10 C11 C12 120.4(5) . .
C13 C12 C11 119.9(5) . .
C12 C13 C8 120.2(5) . .
C15 N9 N10 107.4(4) . .
C15 N9 Fe2 131.3(3) . .
N10 N9 Fe2 121.2(3) . .
C14 N10 N9 107.4(4) . .
C15 N11 C14 105.3(4) . .
C15 N11 N12 123.1(4) . .
C14 N11 N12 131.5(4) . .
C16 N12 N11 116.1(4) . .
N10 C14 N11 109.9(5) . .
N9 C15 N11 110.0(4) . .
N12 C16 C17 120.6(5) . .
C22 C17 C18 119.1(5) . .
C22 C17 C16 121.1(4) . .
C18 C17 C16 119.8(5) . .
C19 C18 C17 120.7(5) . .
C20 C19 C18 119.6(5) . .
C19 C20 C21 119.9(5) . .
C22 C21 C20 120.4(5) . .
C21 C22 C17 120.3(4) . .

loop_
_geom_bond_atom_site_label_1
_geom_bond_atom_site_label_2
_geom_bond_distance
_geom_bond_site_symmetry_2
Pd1 C1 1.994(4) .
Pd1 C4 1.994(4) .
Pd1 C3 1.995(4) .
Pd1 C2 1.997(4) .
Fe1 N1 2.148(3) 5_665
Fe1 N1 2.148(3) .
Fe1 N4 2.159(3) 5_655
Fe1 N4 2.159(3) 1_565
Fe1 N5 2.189(4) .
Fe1 N5 2.189(4) 5_665
Fe2 N3 2.142(4) 1_565
Fe2 N3 2.142(4) 2_665
Fe2 N2 2.147(3) .
Fe2 N2 2.147(3) 2_655
Fe2 N9 2.196(4) 2_655
Fe2 N9 2.196(4) .
N1 C1 1.136(5) .
N2 C2 1.136(6) .
N3 C3 1.135(6) .
N3 Fe2 2.142(4) 1_545
N4 C4 1.137(5) .
N4 Fe1 2.159(3) 1_545
N5 C6 1.298(6) .
N5 N6 1.387(5) .
N6 C5 1.295(6) .
N7 C5 1.348(6) .
N7 C6 1.362(6) .
N7 N8 1.392(5) .
N8 C7 1.275(7) .
C7 C8 1.460(7) .
C8 C9 1.397(7) .
C8 C13 1.399(8) .
C9 C10 1.387(7) .
C10 C11 1.383(8) .
C11 C12 1.386(8) .
C12 C13 1.385(7) .
N9 C15 1.301(6) .
N9 N10 1.380(6) .
N10 C14 1.296(7) .
N11 C15 1.352(6) .
N11 C14 1.361(7) .
N11 N12 1.397(6) .
N12 C16 1.276(7) .
C16 C17 1.456(7) .
C17 C22 1.384(7) .
C17 C18 1.395(7) .
C18 C19 1.385(8) .
C19 C20 1.381(8) .
C20 C21 1.389(7) .
C21 C22 1.379(6) .
